data_1557427
loop_
_publ_author_name
'Jiang, Fan'
'Wang, Chang-Feng'
'Wu, Ya-Xing'
'Li, Hui-Hui'
'Shi, Chao'
'Ye, Heng-Yun'
'Zhang, Yi'

_publ_section_title
;
 Nonlinear Optical and Photoluminescence Bistable Responses Accompanied by
 Tunable Dielectric Behaviors in Crown Inclusions
;
_journal_name_full 'The Journal of Physical Chemistry C'
_journal_paper_doi 10.1021/acs.jpcc.0c01122
_journal_year 2020
_chemical_formula_moiety 'C12 H24 O6, C7 H9 Cl N, Cl O4'
_chemical_formula_sum 'C19 H33 Cl2 N O10'
_chemical_formula_weight 506.36
_space_group_crystal_system orthorhombic
_space_group_IT_number 29
_space_group_name_Hall 'P 2c -2ac'
_space_group_name_H-M_alt 'P c a 21'
_atom_sites_solution_hydrogens geom
_audit_creation_method SHELXL-2013
_cell_angle_alpha 90
_cell_angle_beta 90
_cell_angle_gamma 90
_cell_formula_units_Z 8
_cell_length_a 17.5144(4)
_cell_length_b 22.5809(5)
_cell_length_c 11.9905(3)
_cell_measurement_reflns_used 20585
_cell_measurement_temperature 128(2)
_cell_measurement_theta_max 30.2220
_cell_measurement_theta_min 2.4850
_cell_volume 4742.13(19)
_computing_structure_refinement 'SHELXL-2013 (Sheldrick, 2013)'
_diffrn_ambient_temperature 128(2)
_diffrn_measured_fraction_theta_full 0.963
_diffrn_measured_fraction_theta_max 0.989
_diffrn_measurement_device_type 'XtaLAB Synergy R, DW system, HyPix'
_diffrn_radiation_type MoK\a
_diffrn_radiation_wavelength 0.71073
_diffrn_reflns_av_R_equivalents 0.0309
_diffrn_reflns_av_unetI/netI 0.0310
_diffrn_reflns_Laue_measured_fraction_full 0.963
_diffrn_reflns_Laue_measured_fraction_max 0.989
_diffrn_reflns_limit_h_max 20
_diffrn_reflns_limit_h_min -20
_diffrn_reflns_limit_k_max 26
_diffrn_reflns_limit_k_min -26
_diffrn_reflns_limit_l_max 14
_diffrn_reflns_limit_l_min -13
_diffrn_reflns_number 25378
_diffrn_reflns_point_group_measured_fraction_full 0.935
_diffrn_reflns_point_group_measured_fraction_max 0.960
_diffrn_reflns_theta_full 25.242
_diffrn_reflns_theta_max 24.999
_diffrn_reflns_theta_min 2.495
_exptl_absorpt_coefficient_mu 0.327
_exptl_crystal_density_diffrn 1.418
_exptl_crystal_description block
_exptl_crystal_F_000 2144
_exptl_crystal_size_max 0.150
_exptl_crystal_size_mid 0.140
_exptl_crystal_size_min 0.130
_refine_diff_density_max 1.917
_refine_diff_density_min -1.139
_refine_diff_density_rms 0.193
_refine_ls_abs_structure_details
;
 Flack x determined using 3532 quotients [(I+)-(I-)]/[(I+)+(I-)]
 (Parsons and Flack (2004), Acta Cryst. A60, s61).
;
_refine_ls_abs_structure_Flack 0.233(15)
_refine_ls_extinction_method none
_refine_ls_goodness_of_fit_ref 1.089
_refine_ls_hydrogen_treatment constr
_refine_ls_matrix_type full
_refine_ls_number_parameters 513
_refine_ls_number_reflns 8020
_refine_ls_number_restraints 186
_refine_ls_restrained_S_all 1.106
_refine_ls_R_factor_all 0.1468
_refine_ls_R_factor_gt 0.1454
_refine_ls_shift/su_max 0.000
_refine_ls_shift/su_mean 0.000
_refine_ls_structure_factor_coef Fsqd
_refine_ls_weighting_details
;
 w=1/[\s^2^(Fo^2^)+120.2100P]
 where P=(Fo^2^+2Fc^2^)/3
;
_refine_ls_weighting_scheme calc
_refine_ls_wR_factor_gt 0.2981
_refine_ls_wR_factor_ref 0.2988
_reflns_Friedel_coverage 0.842
_reflns_Friedel_fraction_full 0.904
_reflns_Friedel_fraction_max 0.928
_reflns_number_gt 7897
_reflns_number_total 8020
_reflns_threshold_expression 'I > 2\s(I)'
_cod_data_source_file jp0c01122_si_005.cif
_cod_data_source_block jf_170801_1_128k
_cod_database_code 1557427
_shelx_space_group_comment
;
The symmetry employed for this shelxl refinement is uniquely defined
by the following loop, which should always be used as a source of
symmetry information in preference to the above space-group names.
They are only intended as comments.
;
_shelx_estimated_absorpt_t_min 0.953
_shelx_estimated_absorpt_t_max 0.959
_shelxl_version_number 2013-2

loop_
_space_group_symop_operation_xyz
'x, y, z'
'-x, -y, z+1/2'
'-x+1/2, y, z+1/2'
'x+1/2, -y, z'

loop_
_atom_site_label
_atom_site_type_symbol
_atom_site_fract_x
_atom_site_fract_y
_atom_site_fract_z
_atom_site_U_iso_or_equiv
_atom_site_adp_type
_atom_site_occupancy
_atom_site_site_symmetry_order
_atom_site_calc_flag
_atom_site_refinement_flags_posn
_atom_site_refinement_flags_adp
_atom_site_refinement_flags_occupancy
_atom_site_disorder_assembly
_atom_site_disorder_group
C1 C 0.7042(9) 0.5387(7) 0.7261(14) 0.022(3) Uani 1 1 d . U . . .
H1A H 0.7365 0.5487 0.7890 0.027 Uiso 1 1 calc R U . . .
H1B H 0.6696 0.5716 0.7139 0.027 Uiso 1 1 calc R U . . .
C2 C 0.7532(10) 0.5315(7) 0.6249(15) 0.025(4) Uani 1 1 d . . . . .
H2A H 0.7216 0.5220 0.5609 0.030 Uiso 1 1 calc R U . . .
H2B H 0.7801 0.5681 0.6096 0.030 Uiso 1 1 calc R U . . .
C3 C 0.8684(9) 0.4845(7) 0.5601(14) 0.021(3) Uani 1 1 d . . . . .
H3A H 0.8975 0.5210 0.5645 0.025 Uiso 1 1 calc R U . . .
H3B H 0.8468 0.4813 0.4858 0.025 Uiso 1 1 calc R U . . .
C4 C 0.9210(10) 0.4307(7) 0.5840(14) 0.0199(11) Uani 1 1 d . . . . .
H4A H 0.9640 0.4306 0.5330 0.024 Uiso 1 1 calc R U . . .
H4B H 0.9405 0.4327 0.6597 0.024 Uiso 1 1 calc R U . . .
C5 C 0.9222(10) 0.3275(8) 0.5984(15) 0.027(4) Uani 1 1 d . . . . .
H5A H 0.9389 0.3304 0.6753 0.032 Uiso 1 1 calc R U . . .
H5B H 0.9672 0.3257 0.5513 0.032 Uiso 1 1 calc R U . . .
C6 C 0.8772(11) 0.2747(7) 0.5836(16) 0.028(4) Uani 1 1 d . . . . .
H6A H 0.8555 0.2743 0.5092 0.034 Uiso 1 1 calc R U . . .
H6B H 0.9096 0.2401 0.5915 0.034 Uiso 1 1 calc R U . . .
C7 C 0.7671(10) 0.2227(7) 0.6564(16) 0.025(4) Uani 1 1 d . U . . .
H7A H 0.7964 0.1867 0.6460 0.031 Uiso 1 1 calc R U . . .
H7B H 0.7337 0.2275 0.5925 0.031 Uiso 1 1 calc R U . . .
C8 C 0.7215(11) 0.2176(7) 0.7568(17) 0.031(5) Uani 1 1 d . . . . .
H8A H 0.7552 0.2130 0.8204 0.038 Uiso 1 1 calc R U . . .
H8B H 0.6901 0.1823 0.7518 0.038 Uiso 1 1 calc R U . . .
C9 C 0.6015(9) 0.2702(7) 0.7083(14) 0.0199(11) Uani 1 1 d . . . . .
H9A H 0.5734 0.2337 0.7200 0.024 Uiso 1 1 calc R U . . .
H9B H 0.6144 0.2731 0.6298 0.024 Uiso 1 1 calc R U . . .
C10 C 0.5546(9) 0.3215(7) 0.7422(14) 0.0199(11) Uani 1 1 d . . . . .
H10A H 0.5503 0.3229 0.8228 0.024 Uiso 1 1 calc R U . . .
H10B H 0.5038 0.3183 0.7108 0.024 Uiso 1 1 calc R U . . .
C11 C 0.5517(9) 0.4261(7) 0.7237(13) 0.0199(11) Uani 1 1 d . . . . .
H11A H 0.5443 0.4295 0.8036 0.024 Uiso 1 1 calc R U . . .
H11B H 0.5019 0.4237 0.6887 0.024 Uiso 1 1 calc R U . . .
C12 C 0.5933(9) 0.4794(7) 0.6813(13) 0.0199(11) Uani 1 1 d . . . . .
H12A H 0.6091 0.4734 0.6046 0.024 Uiso 1 1 calc R U . . .
H12B H 0.5607 0.5141 0.6845 0.024 Uiso 1 1 calc R U . . .
C13 C 1.0091(9) 0.3759(7) 0.9207(14) 0.020(4) Uani 1 1 d . . . . .
C14 C 0.9650(9) 0.3240(7) 0.9243(13) 0.0199(11) Uani 1 1 d . . . . .
H14 H 0.9877 0.2875 0.9377 0.024 Uiso 1 1 calc R U . . .
C15 C 0.8854(10) 0.3287(7) 0.9070(13) 0.0199(11) Uani 1 1 d . . . . .
H15 H 0.8556 0.2946 0.9057 0.024 Uiso 1 1 calc R U . . .
C16 C 0.8505(10) 0.3847(8) 0.8918(17) 0.028(4) Uani 1 1 d . . . . .
C17 C 0.8975(9) 0.4329(7) 0.8885(14) 0.0199(11) Uani 1 1 d . . . . .
H17 H 0.8759 0.4698 0.8750 0.024 Uiso 1 1 calc R U . . .
C18 C 0.9736(8) 0.4298(7) 0.9039(14) 0.018(3) Uani 1 1 d . . . . .
H18 H 1.0026 0.4644 0.9032 0.022 Uiso 1 1 calc R U . . .
C19 C 0.7680(9) 0.3866(7) 0.8655(11) 0.022(4) Uani 1 1 d D . . . .
H19A H 0.7422 0.3546 0.9041 0.026 Uiso 1 1 calc R U . . .
H19B H 0.7467 0.4237 0.8919 0.026 Uiso 1 1 calc R U . . .
C21 C 0.8955(13) 0.0037(8) 0.2182(19) 0.047(5) Uani 1 1 d D U . . .
H21A H 0.9356 0.0244 0.2580 0.056 Uiso 1 1 calc R U . . .
H21B H 0.9102 0.0027 0.1403 0.056 Uiso 1 1 calc R U . . .
C22 C 0.9562(13) -0.0952(9) 0.2353(19) 0.058(6) Uani 1 1 d D U . . .
H22A H 1.0022 -0.0770 0.2644 0.070 Uiso 1 1 calc R U . . .
H22B H 0.9619 -0.0973 0.1549 0.070 Uiso 1 1 calc R U . . .
C23 C 0.9533(14) -0.1606(12) 0.281(2) 0.059(6) Uani 1 1 d . U . . .
H23A H 1.0023 -0.1800 0.2700 0.070 Uiso 1 1 calc R U . . .
H23B H 0.9409 -0.1610 0.3594 0.070 Uiso 1 1 calc R U . . .
C24 C 0.8710(13) -0.2497(11) 0.254(2) 0.048(6) Uani 1 1 d . U . . .
H24A H 0.9155 -0.2749 0.2623 0.057 Uiso 1 1 calc R U . . .
H24B H 0.8454 -0.2470 0.3253 0.057 Uiso 1 1 calc R U . . .
C25 C 0.8194(16) -0.2747(12) 0.171(2) 0.063(7) Uani 1 1 d . U . . .
H25A H 0.8113 -0.3165 0.1841 0.076 Uiso 1 1 calc R U . . .
H25B H 0.8400 -0.2696 0.0961 0.076 Uiso 1 1 calc R U . . .
C26 C 0.6966(12) -0.2648(9) 0.1067(17) 0.033(4) Uani 1 1 d . U . . .
H26A H 0.6875 -0.3064 0.1218 0.040 Uiso 1 1 calc R U . . .
H26B H 0.7167 -0.2611 0.0316 0.040 Uiso 1 1 calc R U . . .
C27 C 0.6190(11) -0.2281(9) 0.1186(17) 0.035(5) Uani 1 1 d . U . . .
H27A H 0.5801 -0.2445 0.0700 0.043 Uiso 1 1 calc R U . . .
H27B H 0.6006 -0.2297 0.1948 0.043 Uiso 1 1 calc R U . . .
C28 C 0.5713(13) -0.1313(11) 0.1004(19) 0.047(5) Uani 1 1 d . U . . .
H28A H 0.5296 -0.1472 0.0563 0.057 Uiso 1 1 calc R U . . .
H28B H 0.5556 -0.1318 0.1779 0.057 Uiso 1 1 calc R U . . .
C29 C 0.5847(15) -0.0735(12) 0.0682(19) 0.056(6) Uani 1 1 d . U . . .
H29A H 0.5385 -0.0505 0.0784 0.068 Uiso 1 1 calc R U . . .
H29B H 0.5977 -0.0727 -0.0104 0.068 Uiso 1 1 calc R U . . .
C30 C 0.6505(17) 0.0112(11) 0.091(2) 0.061(7) Uani 1 1 d . U . . .
H30A H 0.6691 0.0118 0.0149 0.073 Uiso 1 1 calc R U . . .
H30B H 0.6010 0.0302 0.0953 0.073 Uiso 1 1 calc R U . . .
C31 C 0.7007(18) 0.0343(13) 0.163(3) 0.071(6) Uani 1 1 d . U . . .
H31A H 0.6792 0.0329 0.2376 0.085 Uiso 1 1 calc R U . . .
H31B H 0.7092 0.0755 0.1442 0.085 Uiso 1 1 calc R U . . .
C32 C 0.8292(16) 0.0379(12) 0.226(2) 0.073(8) Uani 1 1 d D U . . .
H32A H 0.8115 0.0422 0.3024 0.088 Uiso 1 1 calc R U . . .
H32B H 0.8347 0.0766 0.1917 0.088 Uiso 1 1 calc R U . . .
C33 C 0.5384(12) -0.0739(8) 0.4164(16) 0.038(5) Uani 1 1 d . U . . .
H33 H 0.5075 -0.0404 0.4210 0.045 Uiso 1 1 calc R U . . .
C34 C 0.6175(15) -0.0685(9) 0.4046(17) 0.045(6) Uani 1 1 d . . . . .
H34 H 0.6403 -0.0314 0.4046 0.053 Uiso 1 1 calc R U . . .
C35 C 0.6615(8) -0.1192(6) 0.3926(13) 0.014(3) Uani 1 1 d . U . . .
C36 C 0.6273(9) -0.1769(7) 0.4035(16) 0.022(4) Uani 1 1 d . . . . .
H36 H 0.6562 -0.2113 0.3981 0.027 Uiso 1 1 calc R U . . .
C37 C 0.5498(9) -0.1788(8) 0.4223(15) 0.027(4) Uani 1 1 d . . . . .
H37 H 0.5267 -0.2152 0.4360 0.032 Uiso 1 1 calc R U . . .
C38 C 0.7482(12) -0.1160(9) 0.3658(15) 0.035(5) Uani 1 1 d . . . . .
H38A H 0.7692 -0.0787 0.3920 0.042 Uiso 1 1 calc R U . . .
H38B H 0.7750 -0.1480 0.4028 0.042 Uiso 1 1 calc R U . . .
C0AA C 0.5071(9) -0.1300(7) 0.4213(13) 0.0199(11) Uani 1 1 d . . . . .
Cl1 Cl 1.1073(2) 0.37033(18) 0.9346(4) 0.0304(10) Uani 1 1 d . . . . .
Cl2 Cl 0.4069(3) -0.1338(2) 0.4388(5) 0.0395(12) Uani 1 1 d . . . . .
Cl3 Cl 0.6353(2) -0.37016(15) 0.3944(4) 0.0192(8) Uani 1 1 d . . . . .
Cl4 Cl 0.6389(2) 0.12516(16) 0.4478(4) 0.0244(9) Uani 1 1 d . . . . .
N1 N 0.7546(7) 0.3811(5) 0.7462(9) 0.015(3) Uani 1 1 d D U . . .
H1C H 0.7808 0.4090 0.7102 0.019 Uiso 1 1 calc R U . . .
H1D H 0.7050 0.3855 0.7322 0.019 Uiso 1 1 calc R U . . .
H1E H 0.7698 0.3456 0.7232 0.019 Uiso 1 1 calc R U . . .
N2 N 0.7577(8) -0.1210(6) 0.2415(11) 0.020(3) Uani 1 1 d . . . . .
H2C H 0.7231 -0.0984 0.2077 0.025 Uiso 1 1 calc R U . . .
H2D H 0.7512 -0.1585 0.2208 0.025 Uiso 1 1 calc R U . . .
H2E H 0.8043 -0.1091 0.2224 0.025 Uiso 1 1 calc R U . . .
O1 O 0.6606(6) 0.4875(5) 0.7536(9) 0.0160(11) Uani 1 1 d . U . . .
O2 O 0.8074(6) 0.4845(4) 0.6438(9) 0.0160(11) Uani 1 1 d . . . . .
O3 O 0.8773(6) 0.3791(5) 0.5696(9) 0.0160(11) Uani 1 1 d . . . . .
O4 O 0.8180(6) 0.2725(4) 0.6636(10) 0.0160(11) Uani 1 1 d . . . . .
O5 O 0.6706(6) 0.2705(5) 0.7758(8) 0.018(2) Uani 1 1 d . U . . .
O6 O 0.5930(6) 0.3758(5) 0.7002(9) 0.018(2) Uani 1 1 d . . . . .
O8 O 0.8946(10) -0.0565(7) 0.2581(15) 0.063(5) Uani 1 1 d D U . . .
O9 O 0.8942(9) -0.1907(8) 0.2166(12) 0.049(4) Uani 1 1 d . U . . .
O10 O 0.7486(8) -0.2417(5) 0.1836(10) 0.028(3) Uani 1 1 d . U . . .
O11 O 0.6358(7) -0.1683(6) 0.0876(11) 0.034(3) Uani 1 1 d . U . . .
O12 O 0.6499(10) -0.0452(8) 0.1359(14) 0.059(4) Uani 1 1 d . U . . .
O13 O 0.7831(11) -0.0004(7) 0.1634(15) 0.065(4) Uani 1 1 d D U . . .
O14 O 0.6028(9) -0.4199(6) 0.4529(15) 0.052(4) Uani 1 1 d . U . . .
O15 O 0.6301(8) -0.3774(7) 0.2772(10) 0.045(4) Uani 1 1 d . . . . .
O16 O 0.7129(6) -0.3626(5) 0.4259(11) 0.033(3) Uani 1 1 d . . . . .
O17 O 0.5920(8) 0.0755(6) 0.4503(17) 0.054(4) Uani 1 1 d . U . . .
O18 O 0.6166(13) 0.1777(9) 0.430(2) 0.103(7) Uani 1 1 d . U . . .
O19 O 0.6384(15) 0.1256(14) 0.313(2) 0.115(9) Uani 1 1 d . U . . .
O0AA O 0.5911(7) -0.3182(5) 0.4217(15) 0.050(5) Uani 1 1 d . . . . .
O1AA O 0.7172(7) 0.1121(6) 0.4585(14) 0.041(4) Uani 1 1 d . . . . .

loop_
_atom_site_aniso_label
_atom_site_aniso_U_11
_atom_site_aniso_U_22
_atom_site_aniso_U_33
_atom_site_aniso_U_23
_atom_site_aniso_U_13
_atom_site_aniso_U_12
C1 0.024(6) 0.018(6) 0.024(6) -0.010(5) -0.004(5) -0.001(5)
C2 0.026(8) 0.012(7) 0.037(11) 0.002(7) -0.012(8) 0.006(7)
C3 0.021(8) 0.019(8) 0.022(9) 0.002(6) 0.005(7) -0.005(7)
C4 0.025(3) 0.020(2) 0.014(3) -0.003(2) 0.003(2) 0.000(2)
C5 0.026(9) 0.037(10) 0.017(9) -0.002(7) 0.000(7) 0.001(8)
C6 0.034(10) 0.011(8) 0.039(12) 0.003(7) -0.003(8) 0.003(7)
C7 0.026(6) 0.020(6) 0.031(6) -0.009(5) -0.009(5) 0.007(5)
C8 0.044(11) 0.009(8) 0.041(12) 0.006(7) -0.017(9) 0.003(7)
C9 0.025(3) 0.020(2) 0.014(3) -0.003(2) 0.003(2) 0.000(2)
C10 0.025(3) 0.020(2) 0.014(3) -0.003(2) 0.003(2) 0.000(2)
C11 0.025(3) 0.020(2) 0.014(3) -0.003(2) 0.003(2) 0.000(2)
C12 0.025(3) 0.020(2) 0.014(3) -0.003(2) 0.003(2) 0.000(2)
C13 0.017(7) 0.018(7) 0.025(10) 0.013(6) -0.005(6) -0.004(6)
C14 0.025(3) 0.020(2) 0.014(3) -0.003(2) 0.003(2) 0.000(2)
C15 0.025(3) 0.020(2) 0.014(3) -0.003(2) 0.003(2) 0.000(2)
C16 0.021(9) 0.031(9) 0.033(10) 0.006(9) 0.007(8) -0.012(7)
C17 0.025(3) 0.020(2) 0.014(3) -0.003(2) 0.003(2) 0.000(2)
C18 0.013(7) 0.014(7) 0.027(9) 0.002(6) 0.002(6) -0.001(6)
C19 0.015(8) 0.025(8) 0.025(9) -0.003(7) 0.000(6) 0.008(6)
C21 0.051(7) 0.044(7) 0.045(8) 0.003(6) -0.004(6) -0.006(6)
C22 0.089(12) 0.053(10) 0.033(10) 0.021(8) -0.009(9) -0.028(10)
C23 0.047(10) 0.091(13) 0.038(10) 0.008(10) -0.014(9) -0.011(10)
C24 0.043(9) 0.059(11) 0.042(10) -0.001(8) 0.008(8) 0.036(9)
C25 0.072(12) 0.058(11) 0.059(11) 0.004(10) -0.002(10) 0.043(10)
C26 0.041(7) 0.029(6) 0.029(7) -0.005(5) -0.007(6) -0.004(6)
C27 0.033(7) 0.040(7) 0.033(7) -0.003(6) -0.002(6) -0.014(6)
C28 0.041(9) 0.067(11) 0.034(9) 0.005(9) 0.015(8) 0.016(9)
C29 0.058(11) 0.077(12) 0.033(10) 0.015(9) 0.020(9) 0.028(10)
C30 0.074(12) 0.053(11) 0.057(11) 0.008(9) 0.017(10) 0.002(10)
C31 0.083(8) 0.062(8) 0.068(8) 0.008(6) 0.006(6) -0.001(6)
C32 0.074(13) 0.078(13) 0.068(13) -0.003(11) -0.005(11) 0.003(11)
C33 0.054(10) 0.021(7) 0.039(10) -0.002(7) 0.025(8) 0.005(7)
C34 0.082(17) 0.027(9) 0.025(11) 0.005(8) -0.005(11) -0.003(10)
C35 0.019(5) 0.015(5) 0.008(5) 0.006(5) 0.004(5) 0.001(4)
C36 0.018(8) 0.020(7) 0.029(9) 0.001(7) 0.000(7) 0.001(6)
C37 0.017(8) 0.028(9) 0.035(11) -0.001(7) 0.000(7) 0.003(7)
C38 0.046(11) 0.040(11) 0.020(10) -0.001(8) 0.002(8) -0.001(9)
C0AA 0.025(3) 0.020(2) 0.014(3) -0.003(2) 0.003(2) 0.000(2)
Cl1 0.022(2) 0.029(2) 0.040(3) 0.003(2) -0.0127(19) 0.0051(16)
Cl2 0.039(2) 0.036(2) 0.044(3) 0.015(2) 0.016(2) 0.020(2)
Cl3 0.0171(17) 0.0144(17) 0.026(2) 0.0002(17) 0.0008(16) 0.0061(14)
Cl4 0.0177(18) 0.0159(17) 0.039(2) 0.0051(19) 0.0004(19) -0.0016(14)
N1 0.015(5) 0.013(5) 0.019(5) 0.007(4) 0.003(4) 0.010(4)
N2 0.023(7) 0.021(7) 0.017(7) 0.011(6) 0.001(6) 0.003(6)
O1 0.011(2) 0.019(2) 0.018(3) 0.001(2) -0.005(2) 0.000(2)
O2 0.011(2) 0.019(2) 0.018(3) 0.001(2) -0.005(2) 0.000(2)
O3 0.011(2) 0.019(2) 0.018(3) 0.001(2) -0.005(2) 0.000(2)
O4 0.011(2) 0.019(2) 0.018(3) 0.001(2) -0.005(2) 0.000(2)
O5 0.023(5) 0.026(5) 0.005(4) -0.001(4) -0.002(4) -0.002(4)
O6 0.012(5) 0.019(5) 0.023(6) 0.008(4) 0.001(4) 0.008(4)
O8 0.060(7) 0.073(7) 0.057(7) 0.009(6) -0.009(6) -0.009(6)
O9 0.038(7) 0.078(9) 0.032(7) 0.005(7) 0.016(6) 0.006(7)
O10 0.035(6) 0.024(5) 0.025(6) -0.012(5) 0.002(5) 0.005(6)
O11 0.019(6) 0.056(8) 0.027(6) 0.006(5) 0.002(5) 0.007(5)
O12 0.066(7) 0.057(6) 0.054(7) 0.011(5) 0.014(6) 0.013(6)
O13 0.096(9) 0.050(7) 0.051(7) 0.014(7) 0.006(7) -0.022(7)
O14 0.049(6) 0.046(6) 0.061(7) 0.015(5) -0.004(6) -0.013(5)
O15 0.043(8) 0.078(11) 0.013(7) -0.005(6) 0.003(6) -0.015(8)
O16 0.015(5) 0.040(7) 0.044(9) -0.009(6) -0.011(6) 0.015(5)
O17 0.036(7) 0.025(6) 0.102(10) 0.004(8) -0.004(8) -0.017(5)
O18 0.077(11) 0.068(10) 0.163(15) 0.012(11) -0.013(11) -0.006(9)
O19 0.105(13) 0.134(14) 0.107(13) -0.006(11) -0.002(11) -0.017(11)
O0AA 0.026(7) 0.023(6) 0.102(15) -0.029(8) -0.007(8) 0.013(5)
O1AA 0.028(7) 0.031(7) 0.064(10) 0.016(7) -0.018(7) 0.005(6)

loop_
_atom_type_symbol
_atom_type_description
_atom_type_scat_dispersion_real
_atom_type_scat_dispersion_imag
_atom_type_scat_source
C C 0.0033 0.0016 'International Tables Vol C Tables 4.2.6.8 and 6.1.1.4'
H H 0.0000 0.0000 'International Tables Vol C Tables 4.2.6.8 and 6.1.1.4'
Cl Cl 0.1484 0.1585 'International Tables Vol C Tables 4.2.6.8 and 6.1.1.4'
N N 0.0061 0.0033 'International Tables Vol C Tables 4.2.6.8 and 6.1.1.4'
O O 0.0106 0.0060 'International Tables Vol C Tables 4.2.6.8 and 6.1.1.4'

loop_
_geom_angle_atom_site_label_1
_geom_angle_atom_site_label_2
_geom_angle_atom_site_label_3
_geom_angle
_geom_angle_site_symmetry_1
_geom_angle_site_symmetry_3
_geom_angle_publ_flag
O1 C1 C2 114.0(13) . . ?
O2 C2 C1 109.4(14) . . ?
O2 C3 C4 107.9(12) . . ?
O3 C4 C3 107.6(13) . . ?
O3 C5 C6 109.9(14) . . ?
O4 C6 C5 110.3(15) . . ?
O4 C7 C8 110.8(14) . . ?
C7 C8 O5 112.9(14) . . ?
O5 C9 C10 107.8(13) . . ?
C9 C10 O6 107.6(12) . . ?
O6 C11 C12 109.7(13) . . ?
O1 C12 C11 106.8(12) . . ?
C18 C13 C14 119.5(14) . . ?
C18 C13 Cl1 121.6(12) . . ?
C14 C13 Cl1 118.9(12) . . ?
C13 C14 C15 118.4(15) . . ?
C14 C15 C16 120.7(15) . . ?
C17 C16 C15 117.1(15) . . ?
C17 C16 C19 124.0(16) . . ?
C15 C16 C19 118.4(15) . . ?
C18 C17 C16 123.4(16) . . ?
C17 C18 C13 120.7(14) . . ?
N1 C19 C16 111.4(13) . . ?
C32 C21 O8 119(2) . . ?
O8 C22 C23 119.3(19) . . ?
O9 C23 C22 106.2(19) . . ?
C25 C24 O9 108(2) . . ?
C24 C25 O10 104.9(19) . . ?
O10 C26 C27 107.5(15) . . ?
O11 C27 C26 107.0(15) . . ?
C29 C28 O11 113.1(19) . . ?
C28 C29 O12 112(2) . . ?
C31 C30 O12 97(2) . . ?
C30 C31 O13 113(2) . . ?
O13 C32 C21 96(2) . . ?
C0AA C33 C34 118.4(17) . . ?
C33 C34 C35 119.4(18) . . ?
C36 C35 C34 120.3(15) . . ?
C36 C35 C38 117.8(14) . . ?
C34 C35 C38 121.8(16) . . ?
C37 C36 C35 117.0(15) . . ?
C0AA C37 C36 121.8(17) . . ?
N2 C38 C35 108.0(15) . . ?
C37 C0AA C33 122.5(16) . . ?
C37 C0AA Cl2 121.1(13) . . ?
C33 C0AA Cl2 116.2(13) . . ?
O14 Cl3 O15 111.6(10) . . ?
O14 Cl3 O0AA 108.2(10) . . ?
O15 Cl3 O0AA 106.5(10) . . ?
O14 Cl3 O16 110.0(9) . . ?
O15 Cl3 O16 109.8(8) . . ?
O0AA Cl3 O16 110.7(8) . . ?
O18 Cl4 O17 125.3(12) . . ?
O18 Cl4 O1AA 120.7(11) . . ?
O17 Cl4 O1AA 113.8(8) . . ?
O18 Cl4 O19 79.9(17) . . ?
O17 Cl4 O19 91.3(13) . . ?
O1AA Cl4 O19 95.6(12) . . ?
C1 O1 C12 113.1(12) . . ?
C2 O2 C3 111.9(12) . . ?
C4 O3 C5 110.0(12) . . ?
C6 O4 C7 116.3(13) . . ?
C9 O5 C8 113.8(12) . . ?
C11 O6 C10 112.0(11) . . ?
C22 O8 C21 120.7(18) . . ?
C24 O9 C23 117.5(18) . . ?
C26 O10 C25 107.1(16) . . ?
C28 O11 C27 111.4(16) . . ?
C30 O12 C29 100.5(19) . . ?
C32 O13 C31 102.2(19) . . ?

loop_
_geom_bond_atom_site_label_1
_geom_bond_atom_site_label_2
_geom_bond_distance
_geom_bond_site_symmetry_2
_geom_bond_publ_flag
C1 O1 1.425(19) . ?
C1 C2 1.49(3) . ?
C2 O2 1.441(18) . ?
C3 O2 1.466(19) . ?
C3 C4 1.55(2) . ?
C4 O3 1.405(19) . ?
C5 O3 1.45(2) . ?
C5 C6 1.44(2) . ?
C6 O4 1.41(2) . ?
C7 O4 1.438(19) . ?
C7 C8 1.45(3) . ?
C8 O5 1.51(2) . ?
C9 O5 1.456(19) . ?
C9 C10 1.48(2) . ?
C10 O6 1.488(19) . ?
C11 O6 1.376(18) . ?
C11 C12 1.50(2) . ?
C12 O1 1.474(19) . ?
C13 C18 1.38(2) . ?
C13 C14 1.40(2) . ?
C13 Cl1 1.732(15) . ?
C14 C15 1.41(2) . ?
C15 C16 1.42(2) . ?
C16 C17 1.37(2) . ?
C16 C19 1.48(2) . ?
C17 C18 1.35(2) . ?
C19 N1 1.455(12) . ?
C21 C32 1.40(4) . ?
C21 O8 1.441(13) . ?
C22 O8 1.414(13) . ?
C22 C23 1.57(3) . ?
C23 O9 1.46(3) . ?
C24 C25 1.46(4) . ?
C24 O9 1.46(3) . ?
C25 O10 1.45(3) . ?
C26 O10 1.40(2) . ?
C26 C27 1.60(3) . ?
C27 O11 1.43(2) . ?
C28 C29 1.38(3) . ?
C28 O11 1.41(2) . ?
C29 O12 1.54(3) . ?
C30 C31 1.34(4) . ?
C30 O12 1.38(3) . ?
C31 O13 1.64(3) . ?
C32 O13 1.402(13) . ?
C33 C0AA 1.38(2) . ?
C33 C34 1.40(3) . ?
C34 C35 1.39(3) . ?
C35 C36 1.44(2) . ?
C35 C38 1.55(2) . ?
C36 C37 1.38(2) . ?
C37 C0AA 1.33(2) . ?
C38 N2 1.50(2) . ?
C0AA Cl2 1.769(17) . ?
Cl3 O14 1.441(15) . ?
Cl3 O15 1.417(13) . ?
Cl3 O0AA 1.443(12) . ?
Cl3 O16 1.422(11) . ?
Cl4 O18 1.27(2) . ?
Cl4 O17 1.390(12) . ?
Cl4 O1AA 1.409(13) . ?
Cl4 O19 1.61(3) . ?

loop_
_geom_hbond_atom_site_label_D
_geom_hbond_atom_site_label_H
_geom_hbond_atom_site_label_A
_geom_hbond_distance_DH
_geom_hbond_distance_HA
_geom_hbond_distance_DA
_geom_hbond_angle_DHA
_geom_hbond_site_symmetry_A
C31 H31A O19 0.97 2.39 2.95(4) 116.0 .
C37 H37 O0AA 0.93 2.59 3.23(2) 126.2 .
N2 H2E O8 0.89 2.02 2.81(2) 147.2 .
N2 H2E O9 0.89 2.43 2.88(2) 111.9 .
N2 H2D O11 0.89 2.59 3.017(19) 110.7 .
N2 H2D O10 0.89 1.93 2.818(17) 173.4 .
N2 H2C O13 0.89 2.51 2.91(2) 108.5 .
N2 H2C O12 0.89 1.96 2.84(2) 177.2 .
N1 H1E O4 0.89 1.99 2.870(15) 171.2 .
N1 H1D O6 0.89 2.01 2.886(16) 167.4 .
N1 H1D O1 0.89 2.44 2.913(15) 113.3 .
N1 H1C O3 0.89 2.48 3.017(16) 119.3 .
N1 H1C O2 0.89 1.94 2.795(16) 160.8 .
C26 H26A O15 0.97 2.66 3.46(3) 141.1 .
C4 H4A O14 0.97 2.63 3.56(2) 161.7 4

loop_
_geom_torsion_atom_site_label_1
_geom_torsion_atom_site_label_2
_geom_torsion_atom_site_label_3
_geom_torsion_atom_site_label_4
_geom_torsion
_geom_torsion_site_symmetry_1
_geom_torsion_site_symmetry_2
_geom_torsion_site_symmetry_3
_geom_torsion_site_symmetry_4
_geom_torsion_publ_flag
O1 C1 C2 O2 -61.2(18) . . . . ?
O2 C3 C4 O3 63.4(16) . . . . ?
O3 C5 C6 O4 -68.2(18) . . . . ?
O4 C7 C8 O5 62.4(17) . . . . ?
O5 C9 C10 O6 71.8(15) . . . . ?
O6 C11 C12 O1 -70.8(15) . . . . ?
C18 C13 C14 C15 2(2) . . . . ?
Cl1 C13 C14 C15 -176.8(12) . . . . ?
C13 C14 C15 C16 -3(2) . . . . ?
C14 C15 C16 C17 3(3) . . . . ?
C14 C15 C16 C19 175.4(15) . . . . ?
C15 C16 C17 C18 -3(3) . . . . ?
C19 C16 C17 C18 -174.5(17) . . . . ?
C16 C17 C18 C13 2(3) . . . . ?
C14 C13 C18 C17 -2(3) . . . . ?
Cl1 C13 C18 C17 177.1(14) . . . . ?
C17 C16 C19 N1 85(2) . . . . ?
C15 C16 C19 N1 -86.3(19) . . . . ?
O8 C22 C23 O9 70(3) . . . . ?
O9 C24 C25 O10 -72(2) . . . . ?
O10 C26 C27 O11 64(2) . . . . ?
O11 C28 C29 O12 -59(2) . . . . ?
O12 C30 C31 O13 58(3) . . . . ?
O8 C21 C32 O13 -58(3) . . . . ?
C0AA C33 C34 C35 3(3) . . . . ?
C33 C34 C35 C36 -6(3) . . . . ?
C33 C34 C35 C38 173.0(17) . . . . ?
C34 C35 C36 C37 2(3) . . . . ?
C38 C35 C36 C37 -177.2(16) . . . . ?
C35 C36 C37 C0AA 5(3) . . . . ?
C36 C35 C38 N2 84.8(19) . . . . ?
C34 C35 C38 N2 -94(2) . . . . ?
C36 C37 C0AA C33 -9(3) . . . . ?
C36 C37 C0AA Cl2 176.8(14) . . . . ?
C34 C33 C0AA C37 4(3) . . . . ?
C34 C33 C0AA Cl2 179.0(15) . . . . ?
C2 C1 O1 C12 -76.9(17) . . . . ?
C11 C12 O1 C1 -177.2(12) . . . . ?
C1 C2 O2 C3 -166.3(13) . . . . ?
C4 C3 O2 C2 -177.1(12) . . . . ?
C3 C4 O3 C5 -176.1(13) . . . . ?
C6 C5 O3 C4 180.0(14) . . . . ?
C5 C6 O4 C7 178.2(14) . . . . ?
C8 C7 O4 C6 166.1(14) . . . . ?
C10 C9 O5 C8 175.3(13) . . . . ?
C7 C8 O5 C9 79.1(17) . . . . ?
C12 C11 O6 C10 179.2(13) . . . . ?
C9 C10 O6 C11 177.4(13) . . . . ?
C23 C22 O8 C21 180(2) . . . . ?
C32 C21 O8 C22 170(2) . . . . ?
C25 C24 O9 C23 -172.5(19) . . . . ?
C22 C23 O9 C24 -170.3(17) . . . . ?
C27 C26 O10 C25 -178.9(17) . . . . ?
C24 C25 O10 C26 -179.0(19) . . . . ?
C29 C28 O11 C27 -178(2) . . . . ?
C26 C27 O11 C28 -177.2(16) . . . . ?
C31 C30 O12 C29 173(2) . . . . ?
C28 C29 O12 C30 -179(2) . . . . ?
C21 C32 O13 C31 -179(2) . . . . ?
C30 C31 O13 C32 169(3) . . . . ?
